data_7710977
loop_
_publ_author_name
'Liu, Xiao-Lin'
'Zhang, Xiao-Yi'
'Zhao, Hai-Xia'
'Long, La-Sheng'
'Zheng, Lansun'

_publ_section_title
;
 Thermal Induced Charge Transfer in Quinoid-bridged Linear Cu3 Compound
;
_journal_name_full 'Dalton Transactions'
_journal_paper_doi 10.1039/D2DT01980A
_journal_year 2022
_chemical_formula_moiety '2(C5 H13 Br N), C24 H4 Cl8 Cu3 O18'
_chemical_formula_sum 'C34 H30 Br2 Cl8 Cu3 N2 O18'
_chemical_formula_weight 1388.64
_space_group_crystal_system triclinic
_space_group_IT_number 2
_space_group_name_Hall '-P 1'
_space_group_name_H-M_alt 'P -1'
_atom_sites_solution_hydrogens mixed
_atom_sites_solution_primary dual
_audit_creation_date 2022-01-21
_audit_creation_method
;
Olex2 1.5
(compiled 2021.12.09 svn.r5202d8cf for OlexSys, GUI svn.r6439)
;
_audit_update_record
;
2022-01-22 deposited with the CCDC.	2022-08-15 downloaded from the CCDC.
;
_cell_angle_alpha 98.008(2)
_cell_angle_beta 94.863(2)
_cell_angle_gamma 95.210(2)
_cell_formula_units_Z 1
_cell_length_a 7.1490(2)
_cell_length_b 12.4532(4)
_cell_length_c 12.4560(4)
_cell_measurement_reflns_used 8102
_cell_measurement_temperature 99.99(10)
_cell_measurement_theta_max 75.4500
_cell_measurement_theta_min 3.6080
_cell_volume 1088.23(6)
_computing_cell_refinement 'CrysAlisPro 1.171.39.46 (Rigaku OD, 2018)'
_computing_data_collection 'CrysAlisPro 1.171.39.46 (Rigaku OD, 2018)'
_computing_data_reduction 'CrysAlisPro 1.171.39.46 (Rigaku OD, 2018)'
_computing_molecular_graphics 'Olex2 1.5 (Dolomanov et al., 2009)'
_computing_publication_material 'Olex2 1.5 (Dolomanov et al., 2009)'
_computing_structure_refinement 'SHELXL 2018/3 (Sheldrick, 2015)'
_computing_structure_solution 'SHELXT 2014/5 (Sheldrick, 2014)'
_diffrn_ambient_environment N~2~
_diffrn_ambient_temperature 99.99(10)
_diffrn_detector 'CCD plate'
_diffrn_detector_type HyPix
_diffrn_measured_fraction_theta_full 0.996
_diffrn_measured_fraction_theta_max 0.986
_diffrn_measurement_details
;
List of Runs (angles in degrees, time in seconds):

  # Type    Start    End  Width  t~exp~   \w     \q     \k     \f   Frames
#--------------------------------------------------------------------------
  1  \w     85.00 114.00   0.50    0.40    --  111.75  30.00  90.00   58
  2  \w     86.00 122.00   0.50    0.40    --  111.75  45.00 120.00   72
  3  \w    140.00 177.00   0.50    0.40    --  111.75  45.00 120.00   74
  4  \w     98.00 152.00   0.50    0.40    --  111.75  45.00 -60.00  108
  5  \w    112.00 156.00   0.50    0.40    --  111.75  61.00-180.00   88
  6  \w     97.00 176.00   0.50    0.40    --  111.75  30.00-120.00  158
  7  \w     85.00 177.00   0.50    0.40    --  111.75  30.00-180.00  184
  8  \w     85.00 176.00   0.50    0.40    --  111.75  30.00 -90.00  182
  9  \w    123.00 161.00   0.50    0.40    --  111.75  15.00  60.00   76
 10  \w     82.00 119.00   0.50    0.40    --  111.75  15.00  60.00   74
 11  \w    120.00 158.00   0.50    0.40    --  111.75  30.00  90.00   76
 12  \w    105.00 174.00   0.50    0.40    --  111.75  30.00 150.00  138
 13  \w   -122.00 -20.00   0.50    0.10    --  -43.10 -38.00   0.00  204
 14  \w    -90.00 -52.00   0.50    0.10    --  -43.10 -38.00-120.00   76
 15  \w   -117.00 -91.00   0.50    0.10    --  -43.10-125.00 -30.00   52
 16  \w   -157.00 -80.00   0.50    0.40    --  -90.25 -45.00  60.00  154
 17  \w     -6.00  29.00   0.50    0.10    --  -43.10  38.00-180.00   70
 18  \w    -91.00 -60.00   0.50    0.40    --  -90.25 125.00-150.00   62
 19  \w    -49.00 -14.00   0.50    0.40    --  -90.25  45.00-150.00   70
 20  \w    -46.00 -21.00   0.50    0.40    --  -90.25  45.00  30.00   50
 21  \w    -43.00  33.00   0.50    0.10    --  -43.10  38.00 150.00  152
 22  \w     38.00  70.00   0.50    0.40    --  111.75 -61.00 150.00   64
 23  \w     57.00  94.00   0.50    0.40    --  111.75 -77.00 150.00   74
 24  \w     47.00  78.00   0.50    0.40    --  111.75 -77.00 120.00   62
 25  \w     37.00  64.00   0.50    0.40    --  111.75 -77.00  30.00   54
 26  \w     46.00  73.00   0.50    0.40    --  111.75 -77.00 -30.00   54
 27  \w     74.00 103.00   0.50    0.40    --  111.75 -77.00   0.00   58
 28  \w     41.00  66.00   0.50    0.40    --  111.75 -77.00   0.00   50
 29  \w     37.00  70.00   0.50    0.40    --  111.75 -61.00  90.00   66
 30  \w    -29.00  72.00   0.50    0.10    --   43.10 -77.00 -30.00  202
 31  \w     38.00  70.00   0.50    0.40    --  111.75 -61.00  30.00   64
 32  \w     63.00 104.00   0.50    0.40    --  111.75 -77.00 -90.00   82
 33  \w     45.00  71.00   0.50    0.40    --  111.75 -61.00-120.00   52
 34  \w     37.00  71.00   0.50    0.40    --  111.75 -61.00 -90.00   68
 35  \w     43.00  84.00   0.50    0.40    --  111.75 -77.00-120.00   82
 36  \w     38.00  70.00   0.50    0.40    --  111.75 -61.00-180.00   64
 37  \w     79.00 130.00   0.50    0.40    --  111.75-143.00 -56.69  102
 38  \w     66.00 123.00   0.50    0.40    --  111.75-133.00-161.90  114
 39  \w     40.00  86.00   0.50    0.40    --  111.75-125.00 -90.00   92
 40  \w     67.00 101.00   0.50    0.40    --  111.75-125.00-120.00   68
 41  \w     60.00  98.00   0.50    0.10    --   43.10-125.00-150.00   76
 42  \w     41.00  66.00   0.50    0.40    --  111.75-125.00 -30.00   50
 43  \w     48.00  83.00   0.50    0.40    --  111.75-125.00   0.00   70
 44  \w     80.00 113.00   0.50    0.40    --  111.75-125.00  90.00   66
 45  \w     61.00  94.00   0.50    0.40    --  111.75-125.00 120.00   66
 46  \w     76.00 115.00   0.50    0.40    --  111.75-125.00 150.00   78
 47  \w     67.00 108.00   0.50    0.40    --  111.75 -94.00   0.00   82
 48  \w     91.00 117.00   0.50    0.40    --  111.75-125.00   0.00   52
 49  \w     73.00 116.00   0.50    0.40    --  111.75-125.00 -30.00   86
 50  \w     46.00  72.00   0.50    0.40    --  111.75 -94.00  30.00   52
 51  \w     36.00  94.00   0.50    0.40    --  111.75 -94.00  90.00  116
 52  \w     38.00  64.00   0.50    0.40    --  111.75 -94.00   0.00   52
 53  \w     81.00 117.00   0.50    0.40    --  111.75-125.00-150.00   72
;
_diffrn_measurement_device 'four-circle diffractometer'
_diffrn_measurement_device_type 'XtaLAB Synergy, Dualflex, HyPix'
_diffrn_measurement_method '\w scans'
_diffrn_orient_matrix_type 'CrysAlisPro convention (1999,Acta A55,543-557)'
_diffrn_orient_matrix_UB_11 0.0294657000
_diffrn_orient_matrix_UB_12 0.1253047000
_diffrn_orient_matrix_UB_13 0.0265061000
_diffrn_orient_matrix_UB_21 0.0758402000
_diffrn_orient_matrix_UB_22 0.0058767000
_diffrn_orient_matrix_UB_23 -0.1114003000
_diffrn_orient_matrix_UB_31 -0.2016550000
_diffrn_orient_matrix_UB_32 0.0064388000
_diffrn_orient_matrix_UB_33 -0.0513874000
_diffrn_radiation_monochromator mirror
_diffrn_radiation_probe x-ray
_diffrn_radiation_type 'Cu K\a'
_diffrn_radiation_wavelength 1.54184
_diffrn_reflns_av_R_equivalents 0.0365
_diffrn_reflns_av_unetI/netI 0.0344
_diffrn_reflns_Laue_measured_fraction_full 0.996
_diffrn_reflns_Laue_measured_fraction_max 0.986
_diffrn_reflns_limit_h_max 7
_diffrn_reflns_limit_h_min -8
_diffrn_reflns_limit_k_max 15
_diffrn_reflns_limit_k_min -15
_diffrn_reflns_limit_l_max 15
_diffrn_reflns_limit_l_min -15
_diffrn_reflns_number 14696
_diffrn_reflns_point_group_measured_fraction_full 0.996
_diffrn_reflns_point_group_measured_fraction_max 0.986
_diffrn_reflns_theta_full 67.684
_diffrn_reflns_theta_max 76.401
_diffrn_reflns_theta_min 3.601
_diffrn_source 'micro-focus sealed X-ray tube'
_diffrn_source_type 'PhotonJet (Cu) X-ray Source'
_exptl_absorpt_coefficient_mu 9.081
_exptl_absorpt_correction_T_max 1.00000
_exptl_absorpt_correction_T_min 0.53992
_exptl_absorpt_correction_type multi-scan
_exptl_absorpt_process_details
;
CrysAlisPro 1.171.39.46 (Rigaku Oxford Diffraction, 2018)
Empirical absorption correction using spherical harmonics,
 implemented in SCALE3 ABSPACK scaling algorithm.
;
_exptl_crystal_colour 'clear dark black'
_exptl_crystal_colour_lustre clear
_exptl_crystal_colour_modifier dark
_exptl_crystal_colour_primary black
_exptl_crystal_density_diffrn 2.119
_exptl_crystal_description block
_exptl_crystal_F_000 685
_exptl_crystal_size_max 0.05
_exptl_crystal_size_mid 0.05
_exptl_crystal_size_min 0.05
_refine_diff_density_max 1.173
_refine_diff_density_min -0.755
_refine_diff_density_rms 0.135
_refine_ls_extinction_method none
_refine_ls_goodness_of_fit_ref 1.111
_refine_ls_hydrogen_treatment constr
_refine_ls_matrix_type full
_refine_ls_number_parameters 308
_refine_ls_number_reflns 4491
_refine_ls_number_restraints 0
_refine_ls_restrained_S_all 1.111
_refine_ls_R_factor_all 0.0422
_refine_ls_R_factor_gt 0.0392
_refine_ls_shift/su_max 0.000
_refine_ls_shift/su_mean 0.000
_refine_ls_structure_factor_coef Fsqd
_refine_ls_weighting_details 'w=1/[\s^2^(Fo^2^)+(0.0455P)^2^+3.8118P] where P=(Fo^2^+2Fc^2^)/3'
_refine_ls_weighting_scheme calc
_refine_ls_wR_factor_gt 0.1078
_refine_ls_wR_factor_ref 0.1093
_reflns_Friedel_coverage 0.000
_reflns_number_gt 4230
_reflns_number_total 4491
_reflns_threshold_expression 'I > 2\s(I)'
_cod_data_source_file d2dt01980a2.cif
_cod_data_source_block 11
_cod_database_code 7710977
_shelx_shelxl_version_number 2018/3
_shelx_space_group_comment
;
The symmetry employed for this shelxl refinement is uniquely defined
by the following loop, which should always be used as a source of
symmetry information in preference to the above space-group names.
They are only intended as comments.
;
_shelx_estimated_absorpt_t_max 0.660
_shelx_estimated_absorpt_t_min 0.660
_olex2_refinement_description
;
1. Fixed Uiso
 At 1.2 times of:
  All C(H,H) groups
 At 1.5 times of:
  All C(H,H,H) groups, All O(H,H) groups
2.a Rotating group:
 O9(H9A,H9B)
2.b Secondary CH2 refined with riding coordinates:
 C14(H14A,H14B), C13(H13A,H13B)
2.c Idealised Me refined as rotating group:
 C15(H15A,H15B,H15C), C17(H17A,H17B,H17C), C16(H16A,H16B,H16C)
;
_olex2_submission_special_instructions 'No special instructions were received'
_oxdiff_exptl_absorpt_empirical_details
;
Empirical correction (ABSPACK) includes:
- Absorption correction using spherical harmonics
- Frame scaling
;
_oxdiff_exptl_absorpt_empirical_full_max 1.730
_oxdiff_exptl_absorpt_empirical_full_min 0.750

loop_
_space_group_symop_operation_xyz
'x, y, z'
'-x, -y, -z'

loop_
_atom_site_label
_atom_site_type_symbol
_atom_site_fract_x
_atom_site_fract_y
_atom_site_fract_z
_atom_site_U_iso_or_equiv
_atom_site_adp_type
_atom_site_occupancy
_atom_site_site_symmetry_order
_atom_site_calc_flag
_atom_site_refinement_flags_posn
_atom_site_refinement_flags_adp
_atom_site_refinement_flags_occupancy
_atom_site_disorder_assembly
_atom_site_disorder_group
Br1 Br 1.17069(5) 0.20887(4) 0.85349(3) 0.02777(13) Uani 1 1 d . . . . .
Cu2 Cu 0.500000 0.000000 0.000000 0.01378(16) Uani 1 2 d S . P . .
Cu1 Cu 0.76430(7) 0.48571(4) 0.46773(4) 0.01418(13) Uani 1 1 d . . . . .
Cl1 Cl 1.04158(11) 0.55120(6) 0.85086(6) 0.01599(17) Uani 1 1 d . . . . .
Cl4 Cl 0.75874(11) 0.08407(6) 0.40293(7) 0.01777(17) Uani 1 1 d . . . . .
Cl2 Cl 0.72273(11) 0.87989(6) 0.54999(6) 0.01605(17) Uani 1 1 d . . . . .
Cl3 Cl 0.44670(12) 0.40909(7) 0.09394(6) 0.01964(18) Uani 1 1 d . . . . .
O5 O 0.6132(4) 0.4587(2) 0.32821(19) 0.0167(5) Uani 1 1 d . . . . .
O6 O 0.7578(3) 0.32821(18) 0.45025(19) 0.0147(5) Uani 1 1 d . . . . .
O1 O 0.7479(4) 0.64037(19) 0.4936(2) 0.0167(5) Uani 1 1 d . . . . .
O4 O 1.0353(4) 0.7914(2) 0.9062(2) 0.0188(5) Uani 1 1 d . . . . .
O2 O 0.9022(3) 0.50807(19) 0.61100(19) 0.0155(5) Uani 1 1 d . . . . .
O3 O 0.8667(4) 0.9269(2) 0.7855(2) 0.0194(5) Uani 1 1 d . . . . .
O9 O 0.2365(4) -0.0312(2) 0.0289(2) 0.0228(5) Uani 1 1 d . . . . .
H9A H 0.168205 -0.052333 -0.031070 0.034 Uiso 1 1 d R U . . .
H9B H 0.194256 0.027766 0.054961 0.034 Uiso 1 1 d R U . . .
O7 O 0.5907(4) 0.0332(2) 0.1702(2) 0.0212(5) Uani 1 1 d . . . . .
O8 O 0.4749(4) 0.1693(2) 0.0396(2) 0.0220(5) Uani 1 1 d . . . . .
N1 N 0.7065(4) 0.2535(2) 0.7420(2) 0.0146(5) Uani 1 1 d . . . . .
C3 C 0.8755(5) 0.8326(3) 0.7427(3) 0.0145(6) Uani 1 1 d . . . . .
C8 C 0.6841(5) 0.2822(3) 0.3562(3) 0.0142(6) Uani 1 1 d . . . . .
C7 C 0.6035(5) 0.3596(3) 0.2837(3) 0.0139(6) Uani 1 1 d . . . . .
C6 C 0.8939(4) 0.6055(3) 0.6611(3) 0.0125(6) Uani 1 1 d . . . . .
C1 C 0.8132(5) 0.6832(3) 0.5905(3) 0.0131(6) Uani 1 1 d . . . . .
C4 C 0.9612(5) 0.7530(3) 0.8143(3) 0.0141(6) Uani 1 1 d . . . . .
C9 C 0.6748(5) 0.1721(3) 0.3192(3) 0.0159(6) Uani 1 1 d . . . . .
C10 C 0.6007(5) 0.1306(3) 0.2109(3) 0.0166(7) Uani 1 1 d . . . . .
C5 C 0.9549(5) 0.6402(3) 0.7690(3) 0.0136(6) Uani 1 1 d . . . . .
C2 C 0.8120(5) 0.7916(3) 0.6323(3) 0.0134(6) Uani 1 1 d . . . . .
C11 C 0.5293(5) 0.2099(3) 0.1355(3) 0.0175(7) Uani 1 1 d . . . . .
C14 C 0.8907(5) 0.2651(3) 0.6909(3) 0.0153(6) Uani 1 1 d . . . . .
H14A H 0.861235 0.261390 0.612977 0.018 Uiso 1 1 calc R U . . .
H14B H 0.953850 0.337240 0.718099 0.018 Uiso 1 1 calc R U . . .
C12 C 0.5293(5) 0.3208(3) 0.1779(3) 0.0158(6) Uani 1 1 d . . . . .
C13 C 1.0282(5) 0.1831(3) 0.7095(3) 0.0195(7) Uani 1 1 d . . . . .
H13A H 1.116802 0.183293 0.654707 0.023 Uiso 1 1 calc R U . . .
H13B H 0.959192 0.111063 0.699371 0.023 Uiso 1 1 calc R U . . .
C15 C 0.6096(5) 0.1407(3) 0.7096(3) 0.0222(7) Uani 1 1 d . . . . .
H15A H 0.681449 0.090017 0.742036 0.033 Uiso 1 1 calc R U . . .
H15B H 0.599232 0.122402 0.631696 0.033 Uiso 1 1 calc R U . . .
H15C H 0.485735 0.137361 0.734124 0.033 Uiso 1 1 calc R U . . .
C17 C 0.5827(5) 0.3325(3) 0.6981(3) 0.0204(7) Uani 1 1 d . . . . .
H17A H 0.556476 0.312829 0.620641 0.031 Uiso 1 1 calc R U . . .
H17B H 0.646340 0.404949 0.714370 0.031 Uiso 1 1 calc R U . . .
H17C H 0.466343 0.329892 0.731401 0.031 Uiso 1 1 calc R U . . .
C16 C 0.7304(5) 0.2813(3) 0.8637(3) 0.0201(7) Uani 1 1 d . . . . .
H16A H 0.793417 0.353600 0.884006 0.030 Uiso 1 1 calc R U . . .
H16B H 0.804381 0.230185 0.894042 0.030 Uiso 1 1 calc R U . . .
H16C H 0.608733 0.277819 0.891011 0.030 Uiso 1 1 calc R U . . .

loop_
_atom_site_aniso_label
_atom_site_aniso_U_11
_atom_site_aniso_U_22
_atom_site_aniso_U_33
_atom_site_aniso_U_23
_atom_site_aniso_U_13
_atom_site_aniso_U_12
Br1 0.0180(2) 0.0499(3) 0.0181(2) 0.01082(17) -0.00101(14) 0.01112(17)
Cu2 0.0158(3) 0.0128(3) 0.0107(3) -0.0023(2) -0.0013(2) -0.0014(2)
Cu1 0.0189(3) 0.0112(2) 0.0108(2) -0.00082(17) -0.00497(18) 0.00222(18)
Cl1 0.0178(4) 0.0165(4) 0.0129(3) 0.0037(3) -0.0040(3) 0.0005(3)
Cl4 0.0195(4) 0.0123(3) 0.0220(4) 0.0036(3) 0.0025(3) 0.0025(3)
Cl2 0.0191(4) 0.0137(3) 0.0158(4) 0.0034(3) -0.0007(3) 0.0045(3)
Cl3 0.0189(4) 0.0267(4) 0.0127(4) 0.0043(3) -0.0041(3) 0.0020(3)
O5 0.0210(12) 0.0152(11) 0.0118(11) -0.0014(9) -0.0053(9) 0.0024(9)
O6 0.0184(12) 0.0110(10) 0.0136(11) 0.0004(8) -0.0019(9) 0.0009(8)
O1 0.0230(12) 0.0117(11) 0.0132(11) -0.0014(9) -0.0061(9) 0.0021(9)
O4 0.0225(13) 0.0184(12) 0.0130(11) -0.0016(9) -0.0019(9) -0.0021(9)
O2 0.0205(12) 0.0121(11) 0.0121(11) -0.0003(8) -0.0050(9) 0.0010(9)
O3 0.0271(13) 0.0139(11) 0.0164(12) -0.0009(9) 0.0020(10) 0.0029(9)
O9 0.0206(13) 0.0237(13) 0.0191(13) -0.0102(10) 0.0015(10) -0.0045(10)
O7 0.0212(13) 0.0148(12) 0.0240(13) -0.0070(10) 0.0037(10) -0.0030(9)
O8 0.0200(13) 0.0274(13) 0.0139(12) -0.0071(10) -0.0011(10) -0.0050(10)
N1 0.0143(14) 0.0153(13) 0.0141(13) 0.0042(10) -0.0029(10) 0.0023(10)
C3 0.0121(15) 0.0153(15) 0.0153(16) 0.0003(12) 0.0024(12) -0.0007(12)
C8 0.0136(15) 0.0156(15) 0.0126(15) 0.0009(12) 0.0013(12) -0.0002(12)
C7 0.0125(15) 0.0143(15) 0.0141(15) -0.0006(12) 0.0014(12) 0.0008(12)
C6 0.0111(14) 0.0140(15) 0.0115(15) 0.0008(12) -0.0010(11) 0.0008(11)
C1 0.0121(15) 0.0151(15) 0.0117(15) 0.0028(12) -0.0016(11) 0.0013(11)
C4 0.0130(15) 0.0163(15) 0.0113(15) 0.0002(12) -0.0008(11) -0.0022(12)
C9 0.0163(16) 0.0125(15) 0.0191(17) 0.0032(12) 0.0027(13) 0.0009(12)
C10 0.0135(15) 0.0160(16) 0.0188(17) -0.0012(13) 0.0034(12) -0.0021(12)
C5 0.0132(15) 0.0155(15) 0.0115(15) 0.0033(12) -0.0030(11) 0.0003(12)
C2 0.0145(15) 0.0140(15) 0.0124(15) 0.0044(12) -0.0003(12) 0.0027(12)
C11 0.0130(16) 0.0213(17) 0.0156(16) -0.0024(13) 0.0026(12) -0.0050(12)
C14 0.0163(16) 0.0172(15) 0.0128(15) 0.0049(12) -0.0008(12) 0.0021(12)
C12 0.0146(16) 0.0200(16) 0.0119(15) 0.0022(12) -0.0015(12) 0.0005(12)
C13 0.0195(17) 0.0243(18) 0.0146(16) 0.0018(13) -0.0007(13) 0.0057(14)
C15 0.0197(17) 0.0178(17) 0.0283(19) 0.0029(14) -0.0005(14) 0.0004(13)
C17 0.0195(17) 0.0197(17) 0.0242(18) 0.0084(14) 0.0019(14) 0.0065(13)
C16 0.0192(17) 0.0291(18) 0.0124(16) 0.0042(13) 0.0006(13) 0.0049(14)

loop_
_atom_type_symbol
_atom_type_description
_atom_type_scat_dispersion_real
_atom_type_scat_dispersion_imag
_atom_type_scat_source
C C 0.0181 0.0091 'International Tables Vol C Tables 4.2.6.8 and 6.1.1.4'
H H 0.0000 0.0000 'International Tables Vol C Tables 4.2.6.8 and 6.1.1.4'
Br Br -0.6763 1.2805 'International Tables Vol C Tables 4.2.6.8 and 6.1.1.4'
Cl Cl 0.3639 0.7018 'International Tables Vol C Tables 4.2.6.8 and 6.1.1.4'
Cu Cu -1.9646 0.5888 'International Tables Vol C Tables 4.2.6.8 and 6.1.1.4'
N N 0.0311 0.0180 'International Tables Vol C Tables 4.2.6.8 and 6.1.1.4'
O O 0.0492 0.0322 'International Tables Vol C Tables 4.2.6.8 and 6.1.1.4'

loop_
_geom_angle_atom_site_label_1
_geom_angle_atom_site_label_2
_geom_angle_atom_site_label_3
_geom_angle
_geom_angle_site_symmetry_1
_geom_angle_site_symmetry_3
_geom_angle_publ_flag
O9 Cu2 O9 180.0 . 2_655 ?
O9 Cu2 O7 91.53(10) 2_655 2_655 ?
O9 Cu2 O7 91.53(10) . . ?
O9 Cu2 O7 88.47(10) . 2_655 ?
O9 Cu2 O7 88.47(10) 2_655 . ?
O9 Cu2 O8 89.23(11) . . ?
O9 Cu2 O8 90.77(11) . 2_655 ?
O9 Cu2 O8 89.23(11) 2_655 2_655 ?
O9 Cu2 O8 90.78(11) 2_655 . ?
O7 Cu2 O7 180.0 2_655 . ?
O8 Cu2 O7 76.78(10) . . ?
O8 Cu2 O7 76.79(10) 2_655 2_655 ?
O8 Cu2 O7 103.22(10) . 2_655 ?
O8 Cu2 O7 103.21(10) 2_655 . ?
O8 Cu2 O8 180.0 . 2_655 ?
O5 Cu1 O6 84.17(10) . . ?
O1 Cu1 O5 96.17(10) . . ?
O1 Cu1 O6 173.94(11) . . ?
O1 Cu1 O2 84.99(10) . . ?
O2 Cu1 O5 176.39(11) . . ?
O2 Cu1 O6 94.32(10) . . ?
C7 O5 Cu1 112.5(2) . . ?
C8 O6 Cu1 112.7(2) . . ?
C1 O1 Cu1 112.4(2) . . ?
C6 O2 Cu1 111.5(2) . . ?
Cu2 O9 H9A 109.5 . . ?
Cu2 O9 H9B 109.5 . . ?
H9A O9 H9B 104.4 . . ?
C10 O7 Cu2 115.0(2) . . ?
C11 O8 Cu2 115.4(3) . . ?
C15 N1 C14 110.4(3) . . ?
C15 N1 C17 108.4(3) . . ?
C15 N1 C16 109.9(3) . . ?
C17 N1 C14 107.1(3) . . ?
C16 N1 C14 113.2(3) . . ?
C16 N1 C17 107.7(3) . . ?
O3 C3 C4 117.9(3) . . ?
O3 C3 C2 124.3(3) . . ?
C2 C3 C4 117.9(3) . . ?
O6 C8 C7 114.7(3) . . ?
O6 C8 C9 124.8(3) . . ?
C9 C8 C7 120.5(3) . . ?
O5 C7 C8 114.9(3) . . ?
O5 C7 C12 124.8(3) . . ?
C12 C7 C8 120.3(3) . . ?
O2 C6 C1 114.8(3) . . ?
O2 C6 C5 124.6(3) . . ?
C5 C6 C1 120.6(3) . . ?
O1 C1 C6 115.3(3) . . ?
O1 C1 C2 124.6(3) . . ?
C2 C1 C6 120.0(3) . . ?
O4 C4 C3 117.7(3) . . ?
O4 C4 C5 123.8(3) . . ?
C5 C4 C3 118.5(3) . . ?
C8 C9 Cl4 120.5(3) . . ?
C8 C9 C10 120.1(3) . . ?
C10 C9 Cl4 119.3(3) . . ?
O7 C10 C9 124.4(3) . . ?
O7 C10 C11 116.4(3) . . ?
C9 C10 C11 119.2(3) . . ?
C6 C5 Cl1 120.9(3) . . ?
C6 C5 C4 120.7(3) . . ?
C4 C5 Cl1 118.3(2) . . ?
C3 C2 Cl2 118.6(3) . . ?
C1 C2 Cl2 119.5(3) . . ?
C1 C2 C3 121.8(3) . . ?
O8 C11 C10 116.1(3) . . ?
O8 C11 C12 124.6(4) . . ?
C12 C11 C10 119.3(3) . . ?
N1 C14 H14A 108.0 . . ?
N1 C14 H14B 108.0 . . ?
H14A C14 H14B 107.3 . . ?
C13 C14 N1 117.1(3) . . ?
C13 C14 H14A 108.0 . . ?
C13 C14 H14B 108.0 . . ?
C7 C12 Cl3 120.4(3) . . ?
C7 C12 C11 120.3(3) . . ?
C11 C12 Cl3 119.2(3) . . ?
Br1 C13 H13A 108.6 . . ?
Br1 C13 H13B 108.6 . . ?
C14 C13 Br1 114.6(2) . . ?
C14 C13 H13A 108.6 . . ?
C14 C13 H13B 108.6 . . ?
H13A C13 H13B 107.6 . . ?
N1 C15 H15A 109.5 . . ?
N1 C15 H15B 109.5 . . ?
N1 C15 H15C 109.5 . . ?
H15A C15 H15B 109.5 . . ?
H15A C15 H15C 109.5 . . ?
H15B C15 H15C 109.5 . . ?
N1 C17 H17A 109.5 . . ?
N1 C17 H17B 109.5 . . ?
N1 C17 H17C 109.5 . . ?
H17A C17 H17B 109.5 . . ?
H17A C17 H17C 109.5 . . ?
H17B C17 H17C 109.5 . . ?
N1 C16 H16A 109.5 . . ?
N1 C16 H16B 109.5 . . ?
N1 C16 H16C 109.5 . . ?
H16A C16 H16B 109.5 . . ?
H16A C16 H16C 109.5 . . ?
H16B C16 H16C 109.5 . . ?

loop_
_geom_bond_atom_site_label_1
_geom_bond_atom_site_label_2
_geom_bond_distance
_geom_bond_site_symmetry_2
_geom_bond_publ_flag
Br1 C13 1.956(4) . ?
Cu2 O9 1.962(3) 2_655 ?
Cu2 O9 1.962(3) . ?
Cu2 O7 2.135(3) 2_655 ?
Cu2 O7 2.135(3) . ?
Cu2 O8 2.124(3) . ?
Cu2 O8 2.124(3) 2_655 ?
Cu1 O5 1.937(2) . ?
Cu1 O6 1.939(2) . ?
Cu1 O1 1.924(2) . ?
Cu1 O2 1.936(2) . ?
Cl1 C5 1.728(3) . ?
Cl4 C9 1.727(3) . ?
Cl2 C2 1.732(3) . ?
Cl3 C12 1.727(3) . ?
O5 C7 1.274(4) . ?
O6 C8 1.277(4) . ?
O1 C1 1.281(4) . ?
O4 C4 1.232(4) . ?
O2 C6 1.293(4) . ?
O3 C3 1.230(4) . ?
O9 H9A 0.8522 . ?
O9 H9B 0.8522 . ?
O7 C10 1.241(4) . ?
O8 C11 1.245(4) . ?
N1 C14 1.515(4) . ?
N1 C15 1.495(4) . ?
N1 C17 1.508(4) . ?
N1 C16 1.498(4) . ?
C3 C4 1.555(5) . ?
C3 C2 1.419(5) . ?
C8 C7 1.527(5) . ?
C8 C9 1.378(5) . ?
C7 C12 1.381(5) . ?
C6 C1 1.515(4) . ?
C6 C5 1.374(5) . ?
C1 C2 1.378(5) . ?
C4 C5 1.434(5) . ?
C9 C10 1.415(5) . ?
C10 C11 1.545(5) . ?
C11 C12 1.409(5) . ?
C14 H14A 0.9700 . ?
C14 H14B 0.9700 . ?
C14 C13 1.508(5) . ?
C13 H13A 0.9700 . ?
C13 H13B 0.9700 . ?
C15 H15A 0.9600 . ?
C15 H15B 0.9600 . ?
C15 H15C 0.9600 . ?
C17 H17A 0.9600 . ?
C17 H17B 0.9600 . ?
C17 H17C 0.9600 . ?
C16 H16A 0.9600 . ?
C16 H16B 0.9600 . ?
C16 H16C 0.9600 . ?

loop_
_geom_hbond_atom_site_label_D
_geom_hbond_atom_site_label_H
_geom_hbond_atom_site_label_A
_geom_hbond_distance_DH
_geom_hbond_distance_HA
_geom_hbond_distance_DA
_geom_hbond_angle_DHA
_geom_hbond_site_symmetry_A
_geom_hbond_publ_flag
O9 H9A O4 0.85 2.10 2.719(3) 129.0 1_444 yes
O9 H9B O3 0.85 2.08 2.684(4) 127.1 2_666 yes

loop_
_geom_torsion_atom_site_label_1
_geom_torsion_atom_site_label_2
_geom_torsion_atom_site_label_3
_geom_torsion_atom_site_label_4
_geom_torsion
_geom_torsion_site_symmetry_1
_geom_torsion_site_symmetry_2
_geom_torsion_site_symmetry_3
_geom_torsion_site_symmetry_4
_geom_torsion_publ_flag
Cu2 O7 C10 C9 -173.6(3) . . . . ?
Cu2 O7 C10 C11 5.4(4) . . . . ?
Cu2 O8 C11 C10 -1.7(4) . . . . ?
Cu2 O8 C11 C12 178.4(3) . . . . ?
Cu1 O5 C7 C8 9.2(3) . . . . ?
Cu1 O5 C7 C12 -170.0(3) . . . . ?
Cu1 O6 C8 C7 -5.1(3) . . . . ?
Cu1 O6 C8 C9 174.9(3) . . . . ?
Cu1 O1 C1 C6 2.0(4) . . . . ?
Cu1 O1 C1 C2 -177.3(3) . . . . ?
Cu1 O2 C6 C1 -10.8(3) . . . . ?
Cu1 O2 C6 C5 170.4(3) . . . . ?
Cl4 C9 C10 O7 0.1(5) . . . . ?
Cl4 C9 C10 C11 -178.8(2) . . . . ?
O5 C7 C12 Cl3 1.8(5) . . . . ?
O5 C7 C12 C11 178.4(3) . . . . ?
O6 C8 C7 O5 -2.8(4) . . . . ?
O6 C8 C7 C12 176.4(3) . . . . ?
O6 C8 C9 Cl4 2.3(5) . . . . ?
O6 C8 C9 C10 -176.0(3) . . . . ?
O1 C1 C2 Cl2 -1.7(5) . . . . ?
O1 C1 C2 C3 175.8(3) . . . . ?
O4 C4 C5 Cl1 4.6(5) . . . . ?
O4 C4 C5 C6 -170.9(3) . . . . ?
O2 C6 C1 O1 6.1(4) . . . . ?
O2 C6 C1 C2 -174.5(3) . . . . ?
O2 C6 C5 Cl1 -2.9(5) . . . . ?
O2 C6 C5 C4 172.4(3) . . . . ?
O3 C3 C4 O4 -8.2(5) . . . . ?
O3 C3 C4 C5 173.7(3) . . . . ?
O3 C3 C2 Cl2 2.2(5) . . . . ?
O3 C3 C2 C1 -175.4(3) . . . . ?
O7 C10 C11 O8 -2.6(5) . . . . ?
O7 C10 C11 C12 177.3(3) . . . . ?
O8 C11 C12 Cl3 0.7(5) . . . . ?
O8 C11 C12 C7 -175.9(3) . . . . ?
N1 C14 C13 Br1 -77.4(3) . . . . ?
C3 C4 C5 Cl1 -177.4(2) . . . . ?
C3 C4 C5 C6 7.1(5) . . . . ?
C8 C7 C12 Cl3 -177.4(2) . . . . ?
C8 C7 C12 C11 -0.7(5) . . . . ?
C8 C9 C10 O7 178.4(3) . . . . ?
C8 C9 C10 C11 -0.5(5) . . . . ?
C7 C8 C9 Cl4 -177.8(2) . . . . ?
C7 C8 C9 C10 4.0(5) . . . . ?
C6 C1 C2 Cl2 179.0(2) . . . . ?
C6 C1 C2 C3 -3.5(5) . . . . ?
C1 C6 C5 Cl1 178.3(2) . . . . ?
C1 C6 C5 C4 -6.3(5) . . . . ?
C4 C3 C2 Cl2 -178.1(2) . . . . ?
C4 C3 C2 C1 4.4(5) . . . . ?
C9 C8 C7 O5 177.2(3) . . . . ?
C9 C8 C7 C12 -3.5(5) . . . . ?
C9 C10 C11 O8 176.4(3) . . . . ?
C9 C10 C11 C12 -3.6(5) . . . . ?
C10 C11 C12 Cl3 -179.2(2) . . . . ?
C10 C11 C12 C7 4.1(5) . . . . ?
C5 C6 C1 O1 -175.0(3) . . . . ?
C5 C6 C1 C2 4.3(5) . . . . ?
C2 C3 C4 O4 172.1(3) . . . . ?
C2 C3 C4 C5 -6.0(4) . . . . ?
C15 N1 C14 C13 -53.6(4) . . . . ?
C17 N1 C14 C13 -171.4(3) . . . . ?
C16 N1 C14 C13 70.0(4) . . . . ?
